data_2012683
loop_
_publ_author_name
'Pal, Satyanarayan'
'Pal, Samudranil'

_publ_section_title
;
 <i>trans</i>-(2-Acetylpyridine-\k^2^<i>N</i>,<i>O</i>)dichlorobis(dimethyl
 sulfoxide-\k<i>S</i>)ruthenium(II)
;
_journal_issue 5
_journal_name_full 'Acta Crystallographica Section C'
_journal_page_first m273
_journal_page_last m274
_journal_paper_doi 10.1107/S0108270102003797
_journal_volume 58
_journal_year 2002
_chemical_formula_iupac '[Ru (C7 H7 N O) (C2 H6 O S)2 Cl2]'
_chemical_formula_moiety 'C11 H19 Cl2 N O3 Ru S2'
_chemical_formula_sum 'C11 H19 Cl2 N O3 Ru S2'
_chemical_formula_weight 449.36
_chemical_name_systematic
;
trans-(2-Acetylpyridine-\k^2^N,O)dichlorobis(dimethyl
sulfoxide-\kS)ruthenium(II)
;
_space_group_IT_number 2
_symmetry_cell_setting triclinic
_symmetry_space_group_name_Hall '-P 1'
_symmetry_space_group_name_H-M 'P -1'
_atom_sites_solution_hydrogens geom
_atom_sites_solution_primary direct
_atom_sites_solution_secondary difmap
_cell_angle_alpha 84.69(3)
_cell_angle_beta 81.13(4)
_cell_angle_gamma 63.53(5)
_cell_formula_units_Z 2
_cell_length_a 8.177(5)
_cell_length_b 8.214(3)
_cell_length_c 14.456(6)
_cell_measurement_reflns_used 25
_cell_measurement_temperature 298
_cell_measurement_theta_max 10.69
_cell_measurement_theta_min 9.55
_cell_volume 858.5(8)
_computing_cell_refinement 'CAD-4 Software'
_computing_data_collection 'CAD-4 Software (Enraf-Nonius, 1989)'
_computing_data_reduction 'WinGX (Farrugia, 1999)'
_computing_molecular_graphics 'ORTEX-6a (McArdle, 1995)'
_computing_publication_material SHELXL97
_computing_structure_refinement 'SHELXL97 (Sheldrick, 1997)'
_computing_structure_solution 'SHELXS97 (Sheldrick, 1997)'
_diffrn_ambient_temperature 298
_diffrn_measured_fraction_theta_full 1.000
_diffrn_measured_fraction_theta_max 1.000
_diffrn_measurement_device_type 'Enraf-Nonius MACH-3 four-circle'
_diffrn_measurement_method '\w scans'
_diffrn_radiation_monochromator graphite
_diffrn_radiation_source 'fine-focus sealed tube'
_diffrn_radiation_type MoK\a
_diffrn_radiation_wavelength 0.71073
_diffrn_reflns_av_R_equivalents 0.003
_diffrn_reflns_av_sigmaI/netI 0.022
_diffrn_reflns_limit_h_max 10
_diffrn_reflns_limit_h_min 0
_diffrn_reflns_limit_k_max 10
_diffrn_reflns_limit_k_min -9
_diffrn_reflns_limit_l_max 18
_diffrn_reflns_limit_l_min -18
_diffrn_reflns_number 4006
_diffrn_reflns_theta_full 27.47
_diffrn_reflns_theta_max 27.47
_diffrn_reflns_theta_min 1.43
_diffrn_standards_decay_% none
_diffrn_standards_interval_time 90
_diffrn_standards_number 3
_exptl_absorpt_coefficient_mu 1.471
_exptl_absorpt_correction_T_max 0.662
_exptl_absorpt_correction_T_min 0.386
_exptl_absorpt_correction_type '\y scan'
_exptl_absorpt_process_details '(WinGX; Farrugia, 1999)'
_exptl_crystal_colour 'dark brown'
_exptl_crystal_density_diffrn 1.738
_exptl_crystal_density_meas ?
_exptl_crystal_density_method 'not measured'
_exptl_crystal_description 'rectangular block'
_exptl_crystal_F_000 452
_exptl_crystal_size_max 0.48
_exptl_crystal_size_mid 0.44
_exptl_crystal_size_min 0.28
_refine_diff_density_max 1.22
_refine_diff_density_min -0.91
_refine_ls_extinction_method none
_refine_ls_goodness_of_fit_ref 1.032
_refine_ls_hydrogen_treatment constr
_refine_ls_matrix_type full
_refine_ls_number_parameters 186
_refine_ls_number_reflns 3934
_refine_ls_number_restraints 0
_refine_ls_restrained_S_all 1.032
_refine_ls_R_factor_all 0.052
_refine_ls_R_factor_gt 0.040
_refine_ls_shift/su_max 0.001
_refine_ls_shift/su_mean 0.000
_refine_ls_structure_factor_coef F^2^
_refine_ls_weighting_details 'calc w = 1/[\s^2^(Fo^2^)+(0.071P)^2^+1.433P] where P=(Fo^2^+2Fc^2^)/3'
_refine_ls_weighting_scheme calc
_refine_ls_wR_factor_gt 0.109
_refine_ls_wR_factor_ref 0.118
_reflns_number_gt 3300
_reflns_number_total 3934
_reflns_threshold_expression I>2\s(I)
_cod_data_source_file bm1490.cif
_cod_data_source_block I
_cod_depositor_comments
;
The following automatic conversions were performed:
'_symmetry_cell_setting' value 'Triclinic' changed to 'triclinic'
according to '/home/saulius/struct/CIF-dictionaries/cif_core.dic'
dictionary named 'cif_core.dic' version 2.4.1 from 2010-06-29.

Automatic conversion script
Id: cif_fix_enum 1527 2010-12-29 10:47:43Z saulius 

The following automatic conversions were performed:

'_symmetry_cell_setting' value 'Triclinic' changed to 'triclinic'
according to /home/saulius/struct/CIF-dictionaries/cif_core.dic
dictionary named 'cif_core.dic' version 2.4.1 from 2010-06-29.

Automatic conversion script
Id: cif_fix_values 1715 2011-07-08 13:25:40Z adriana 

The following automatic conversions were performed:

'_exptl_crystal_density_meas' value 'not measured' was changed to '?'
- the value is perceived as not measured.

Automatic conversion script
Id: cif_fix_values 3008 2015-01-20 13:52:24Z robertas 
;
_cod_original_cell_volume 858.6(7)
_cod_original_sg_symbol_H-M P-1
_cod_database_code 2012683
_cod_database_fobs_code 2012683

loop_
_symmetry_equiv_pos_as_xyz
'x, y, z'
'-x, -y, -z'

loop_
_atom_site_label
_atom_site_fract_x
_atom_site_fract_y
_atom_site_fract_z
_atom_site_U_iso_or_equiv
_atom_site_adp_type
_atom_site_calc_flag
_atom_site_refinement_flags
_atom_site_occupancy
_atom_site_disorder_assembly
_atom_site_disorder_group
_atom_site_type_symbol
Ru 0.31554(4) 0.33029(4) 0.25515(2) 0.02843(12) Uani d . 1 . . Ru
Cl1 0.50587(19) 0.47984(17) 0.20563(10) 0.0535(3) Uani d . 1 . . Cl
Cl2 0.12909(17) 0.18202(17) 0.32330(8) 0.0465(3) Uani d . 1 . . Cl
S1 0.17551(16) 0.41105(15) 0.12458(7) 0.0378(2) Uani d . 1 . . S
S2 0.53627(15) 0.06717(14) 0.20067(7) 0.0370(2) Uani d . 1 . . S
O1 0.1159(4) 0.5782(4) 0.3084(2) 0.0390(7) Uani d . 1 . . O
N1 0.3801(5) 0.3254(4) 0.3923(2) 0.0324(7) Uani d . 1 . . N
O3 0.6682(5) -0.0469(5) 0.2643(3) 0.0580(10) Uani d . 1 . . O
O2 0.2271(6) 0.2893(5) 0.0457(2) 0.0583(10) Uani d . 1 . . O
C1 0.5106(6) 0.1945(6) 0.4364(3) 0.0407(10) Uani d . 1 . . C
H1 0.5940 0.0917 0.4034 0.049 Uiso calc R 1 . . H
C2 0.5280(7) 0.2040(6) 0.5288(3) 0.0451(11) Uani d . 1 . . C
H2 0.6216 0.1089 0.5569 0.054 Uiso calc R 1 . . H
C3 0.4089(7) 0.3515(7) 0.5786(3) 0.0464(11) Uani d . 1 . . C
H3 0.4178 0.3585 0.6414 0.056 Uiso calc R 1 . . H
C4 0.2733(7) 0.4921(6) 0.5340(3) 0.0409(10) Uani d . 1 . . C
H4 0.1906 0.5963 0.5661 0.049 Uiso calc R 1 . . H
C5 0.2629(6) 0.4749(5) 0.4411(3) 0.0331(8) Uani d . 1 . . C
C6 0.1235(6) 0.6139(6) 0.3878(3) 0.0348(8) Uani d . 1 . . C
C7 -0.0035(7) 0.7959(6) 0.4244(3) 0.0474(11) Uani d . 1 . . C
H7A 0.0660 0.8595 0.4345 0.071 Uiso calc R 1 . . H
H7B -0.0718 0.7829 0.4825 0.071 Uiso calc R 1 . . H
H7C -0.0873 0.8635 0.3799 0.071 Uiso calc R 1 . . H
C8 0.1775(12) 0.6157(8) 0.0752(5) 0.081(2) Uani d . 1 . . C
H8A 0.3019 0.5948 0.0530 0.122 Uiso calc R 1 . . H
H8B 0.1261 0.7071 0.1220 0.122 Uiso calc R 1 . . H
H8C 0.1055 0.6563 0.0239 0.122 Uiso calc R 1 . . H
C9 -0.0629(7) 0.4888(11) 0.1579(4) 0.0729(19) Uani d . 1 . . C
H9A -0.1264 0.5379 0.1039 0.109 Uiso calc R 1 . . H
H9B -0.1050 0.5817 0.2034 0.109 Uiso calc R 1 . . H
H9C -0.0874 0.3893 0.1846 0.109 Uiso calc R 1 . . H
C10 0.6662(8) 0.0939(8) 0.0948(4) 0.0610(15) Uani d . 1 . . C
H10A 0.7376 0.1540 0.1072 0.092 Uiso calc R 1 . . H
H10B 0.5841 0.1657 0.0503 0.092 Uiso calc R 1 . . H
H10C 0.7472 -0.0234 0.0696 0.092 Uiso calc R 1 . . H
C11 0.4511(8) -0.0738(6) 0.1603(4) 0.0538(13) Uani d . 1 . . C
H11A 0.5516 -0.1768 0.1299 0.081 Uiso calc R 1 . . H
H11B 0.3655 -0.0060 0.1166 0.081 Uiso calc R 1 . . H
H11C 0.3898 -0.1151 0.2124 0.081 Uiso calc R 1 . . H

loop_
_atom_site_aniso_label
_atom_site_aniso_U_11
_atom_site_aniso_U_22
_atom_site_aniso_U_33
_atom_site_aniso_U_12
_atom_site_aniso_U_13
_atom_site_aniso_U_23
Ru 0.03304(18) 0.02725(17) 0.02383(17) -0.01049(13) -0.00832(12) -0.00178(11)
Cl1 0.0623(8) 0.0494(6) 0.0621(8) -0.0359(6) -0.0107(6) 0.0003(6)
Cl2 0.0461(6) 0.0539(7) 0.0416(6) -0.0253(5) -0.0023(5) 0.0003(5)
S1 0.0436(6) 0.0367(5) 0.0284(5) -0.0110(5) -0.0127(4) -0.0002(4)
S2 0.0399(6) 0.0304(5) 0.0336(5) -0.0081(4) -0.0056(4) -0.0050(4)
O1 0.0384(16) 0.0295(14) 0.0373(16) -0.0008(12) -0.0140(13) -0.0044(12)
N1 0.0348(17) 0.0314(16) 0.0292(16) -0.0106(14) -0.0106(14) -0.0023(13)
O3 0.056(2) 0.0433(19) 0.053(2) 0.0021(17) -0.0166(17) -0.0099(16)
O2 0.073(2) 0.0497(19) 0.0339(17) -0.0038(18) -0.0203(17) -0.0117(14)
C1 0.046(2) 0.034(2) 0.038(2) -0.0097(19) -0.0175(19) -0.0053(17)
C2 0.055(3) 0.043(2) 0.039(2) -0.018(2) -0.024(2) 0.0058(19)
C3 0.064(3) 0.058(3) 0.028(2) -0.034(3) -0.019(2) 0.0035(19)
C4 0.050(3) 0.043(2) 0.032(2) -0.021(2) -0.0054(18) -0.0082(17)
C5 0.033(2) 0.0311(19) 0.034(2) -0.0118(17) -0.0079(16) -0.0019(15)
C6 0.034(2) 0.033(2) 0.035(2) -0.0122(17) -0.0061(17) -0.0037(16)
C7 0.050(3) 0.036(2) 0.044(3) -0.006(2) -0.009(2) -0.0082(19)
C8 0.127(6) 0.057(3) 0.076(4) -0.047(4) -0.056(4) 0.036(3)
C9 0.038(3) 0.112(5) 0.051(3) -0.012(3) -0.019(2) -0.006(3)
C10 0.058(3) 0.055(3) 0.054(3) -0.016(3) 0.016(3) -0.010(2)
C11 0.071(4) 0.034(2) 0.056(3) -0.019(2) -0.014(3) -0.010(2)

loop_
_atom_type_symbol
_atom_type_description
_atom_type_scat_dispersion_real
_atom_type_scat_dispersion_imag
_atom_type_scat_source
C C 0.0033 0.0016 'International Tables Vol C Tables 4.2.6.8 and 6.1.1.4'
H H 0.0000 0.0000 'International Tables Vol C Tables 4.2.6.8 and 6.1.1.4'
N N 0.0061 0.0033 'International Tables Vol C Tables 4.2.6.8 and 6.1.1.4'
O O 0.0106 0.0060 'International Tables Vol C Tables 4.2.6.8 and 6.1.1.4'
S S 0.1246 0.1234 'International Tables Vol C Tables 4.2.6.8 and 6.1.1.4'
Cl Cl 0.1484 0.1585 'International Tables Vol C Tables 4.2.6.8 and 6.1.1.4'
Ru Ru -1.2594 0.8363 'International Tables Vol C Tables 4.2.6.8 and 6.1.1.4'

loop_
_geom_angle_atom_site_label_1
_geom_angle_atom_site_label_2
_geom_angle_atom_site_label_3
_geom_angle
_geom_angle_publ_flag
O1 Ru N1 76.59(13) y
O1 Ru S1 86.62(10) y
O1 Ru S2 177.91(9) y
O1 Ru Cl1 87.16(11) y
O1 Ru Cl2 90.69(11) y
N1 Ru S1 163.12(10) y
N1 Ru S2 101.85(11) y
N1 Ru Cl1 87.05(10) y
N1 Ru Cl2 86.33(10) y
S1 Ru S2 94.98(6) y
S1 Ru Cl1 93.94(6) y
S1 Ru Cl2 92.21(6) y
S2 Ru Cl1 91.38(6) y
S2 Ru Cl2 90.60(6) y
Cl1 Ru Cl2 173.35(4) y
O3 S2 C11 106.0(2) ?
O3 S2 C10 107.0(3) ?
C11 S2 C10 99.1(3) ?
O3 S2 Ru 116.79(15) ?
C11 S2 Ru 113.4(2) ?
C10 S2 Ru 112.85(19) ?
O2 S1 C9 107.0(3) ?
O2 S1 C8 105.9(3) ?
C9 S1 C8 99.4(4) ?
O2 S1 Ru 123.42(16) ?
C9 S1 Ru 108.3(2) ?
C8 S1 Ru 110.2(2) ?
C6 O1 Ru 117.4(3) ?
C1 N1 C5 117.5(4) ?
C1 N1 Ru 129.1(3) ?
C5 N1 Ru 113.3(3) ?
N1 C1 C2 122.9(4) ?
N1 C1 H1 118.6 ?
C2 C1 H1 118.6 ?
C3 C2 C1 120.0(4) ?
C3 C2 H2 120.0 ?
C1 C2 H2 120.0 ?
C2 C3 C4 118.5(4) ?
C2 C3 H3 120.8 ?
C4 C3 H3 120.8 ?
C5 C4 C3 118.9(4) ?
C5 C4 H4 120.5 ?
C3 C4 H4 120.5 ?
N1 C5 C4 122.3(4) ?
N1 C5 C6 114.4(4) ?
C4 C5 C6 123.4(4) ?
O1 C6 C5 118.1(4) ?
O1 C6 C7 119.1(4) ?
C5 C6 C7 122.9(4) ?
C6 C7 H7A 109.5 ?
C6 C7 H7B 109.5 ?
H7A C7 H7B 109.5 ?
C6 C7 H7C 109.5 ?
H7A C7 H7C 109.5 ?
H7B C7 H7C 109.5 ?
S1 C8 H8A 109.5 ?
S1 C8 H8B 109.5 ?
H8A C8 H8B 109.5 ?
S1 C8 H8C 109.5 ?
H8A C8 H8C 109.5 ?
H8B C8 H8C 109.5 ?
S1 C9 H9A 109.5 ?
S1 C9 H9B 109.5 ?
H9A C9 H9B 109.5 ?
S1 C9 H9C 109.5 ?
H9A C9 H9C 109.5 ?
H9B C9 H9C 109.5 ?
S2 C10 H10A 109.5 ?
S2 C10 H10B 109.5 ?
H10A C10 H10B 109.5 ?
S2 C10 H10C 109.5 ?
H10A C10 H10C 109.5 ?
H10B C10 H10C 109.5 ?
S2 C11 H11A 109.5 ?
S2 C11 H11B 109.5 ?
H11A C11 H11B 109.5 ?
S2 C11 H11C 109.5 ?
H11A C11 H11C 109.5 ?
H11B C11 H11C 109.5 ?

loop_
_geom_bond_atom_site_label_1
_geom_bond_atom_site_label_2
_geom_bond_site_symmetry_2
_geom_bond_distance
_geom_bond_publ_flag
Ru O1 . 2.084(3) y
Ru N1 . 2.122(3) y
Ru S1 . 2.2520(15) y
Ru S2 . 2.225(2) y
Ru Cl1 . 2.3753(16) y
Ru Cl2 . 2.3977(16) y
S2 O3 . 1.461(4) ?
S2 C11 . 1.771(5) ?
S2 C10 . 1.779(5) ?
S1 O2 . 1.472(3) ?
S1 C9 . 1.760(6) ?
S1 C8 . 1.771(6) ?
O1 C6 . 1.228(5) ?
N1 C1 . 1.327(5) ?
N1 C5 . 1.351(5) ?
C1 C2 . 1.378(6) ?
C1 H1 . 0.9300 ?
C2 C3 . 1.353(7) ?
C2 H2 . 0.9300 ?
C3 C4 . 1.386(7) ?
C3 H3 . 0.9300 ?
C4 C5 . 1.384(6) ?
C4 H4 . 0.9300 ?
C5 C6 . 1.464(6) ?
C6 C7 . 1.478(6) ?
C7 H7A . 0.9600 ?
C7 H7B . 0.9600 ?
C7 H7C . 0.9600 ?
C8 H8A . 0.9600 ?
C8 H8B . 0.9600 ?
C8 H8C . 0.9600 ?
C9 H9A . 0.9600 ?
C9 H9B . 0.9600 ?
C9 H9C . 0.9600 ?
C10 H10A . 0.9600 ?
C10 H10B . 0.9600 ?
C10 H10C . 0.9600 ?
C11 H11A . 0.9600 ?
C11 H11B . 0.9600 ?
C11 H11C . 0.9600 ?
